data_2201701
loop_
_publ_author_name
'Ivashevskaja, Svetlana N.'
'Aleshina, Lyudmila A.'
'Andreev, Vladimir P.'
'Nizhnik, Yakov P.'
'Chernyshev, Vladimir V.'

_publ_section_title
;
 Quinoline <i>N</i>-oxide dihydrate from powder data
;
_journal_issue 8
_journal_name_full 'Acta Crystallographica Section E'
_journal_page_first o920
_journal_page_last o922
_journal_paper_doi 10.1107/S1600536802012564
_journal_volume 58
_journal_year 2002
_chemical_formula_iupac 'C9 H7 N O, 2H2 O1'
_chemical_formula_moiety 'C9 H7 N O, 2H2 O1'
_chemical_formula_sum 'C9 H11 N O3'
_chemical_formula_weight 181.19
_chemical_melting_point 51.0(10)
_space_group_IT_number 14
_symmetry_cell_setting monoclinic
_symmetry_space_group_name_Hall '-P 2yn'
_symmetry_space_group_name_H-M 'P 1 21/n 1'
_audit_creation_method
;
dihydrate quinoline N-oxide
;
_cell_angle_alpha 90.00
_cell_angle_beta 118.25(2)
_cell_angle_gamma 90.00
_cell_formula_units_Z 4
_cell_length_a 9.484(3)
_cell_length_b 16.235(5)
_cell_length_c 6.907(2)
_cell_measurement_reflns_used 29
_cell_measurement_temperature 293(2)
_cell_measurement_theta_max 17.1
_cell_measurement_theta_min 5.4
_cell_volume 936.8(5)
_computing_data_collection 'local program'
_computing_data_reduction 'local program'
_computing_molecular_graphics 'PCMODEL (Version 7.0) [Reference?]'
_computing_publication_material 'MRIA and PARST (Nardelli, 1983)'
_computing_structure_refinement MRIA
_computing_structure_solution 'MRIA (Zlokazov & Chernyshev, 1992)'
_diffrn_ambient_temperature 293(2)
_diffrn_measurement_device 'X-ray powder diffractometer DRON-4.07'
_diffrn_radiation_monochromator 'pyrolitic graphite crystal'
_diffrn_radiation_source 'BSV-28, line-focus sealed tube'
_diffrn_radiation_type CuK\a
_diffrn_radiation_wavelength 1.54180
_diffrn_reflns_limit_h_max 6
_diffrn_reflns_limit_h_min 0
_diffrn_reflns_limit_k_max 10
_diffrn_reflns_limit_k_min 0
_diffrn_reflns_limit_l_max 3
_diffrn_reflns_limit_l_min -4
_exptl_absorpt_coefficient_mu 0.81
_exptl_absorpt_correction_type none
_exptl_crystal_density_diffrn 1.285
_exptl_crystal_density_method 'not measured'
_exptl_crystal_F_000 384
_refine_ls_extinction_method none
_refine_ls_goodness_of_fit_all 3.346
_refine_ls_hydrogen_treatment mixed
_refine_ls_matrix_type fullcycle
_refine_ls_number_constraints 1
_refine_ls_number_parameters 126
_refine_ls_shift/su_max .02
_refine_ls_shift/su_mean .003
_refine_ls_structure_factor_coef Inet
_refine_ls_weighting_scheme sigma
_cod_data_source_file ya6107.cif
_cod_data_source_block I
_cod_depositor_comments
;
 Marking attached hydrogen atoms.

 Antanas Vaitkus,
 2017-11-23
;
_cod_original_sg_symbol_H-M 'P 21/n'
_cod_database_code 2201701

loop_
_symmetry_equiv_pos_as_xyz
'x, y, z'
'-x+1/2, y+1/2, -z+1/2'
'-x, -y, -z'
'x+1/2, -y+1/2, z+1/2'

loop_
_atom_site_label
_atom_site_fract_x
_atom_site_fract_y
_atom_site_fract_z
_atom_site_U_iso_or_equiv
_atom_site_thermal_displace_type
_atom_site_calc_flag
_atom_site_refinement_flags
_atom_site_occupancy
_atom_site_disorder_group
_atom_site_type_symbol
_atom_site_attached_hydrogens
C1 -0.0298(9) -0.0533(3) 0.2292(13) 0.143(4) Uiso d . 1 . C 0
C2 -0.2676(5) 0.0249(3) 0.0699(6) 0.056(3) Uiso d . 1 . C 0
C3 -0.0121(8) 0.0980(3) 0.2405(11) 0.100(3) Uiso d . 1 . C 0
C4 0.2258(6) 0.0126(3) 0.3986(9) 0.080(4) Uiso d . 1 . C 0
C5 0.2409(11) 0.1629(5) 0.4134(15) 0.160(4) Uiso d . 1 . C 0
O6 0.0141(6) 0.2410(3) 0.2452(9) 0.119(2) Uiso d . 1 . O 0
C7 -0.1906(6) -0.0485(3) 0.1189(9) 0.102(3) Uiso d . 1 . C 0
C8 -0.1796(8) 0.0981(3) 0.1177(11) 0.158(4) Uiso d . 1 . C 0
C9 0.0664(6) 0.0207(3) 0.2929(9) 0.099(4) Uiso d . 1 . C 0
C10 0.3182(7) 0.0853(4) 0.4675(11) 0.150(3) Uiso d . 1 . C 0
N11 0.0828(6) 0.1714(3) 0.3009(9) 0.144(3) Uiso d . 1 . N 0
H1 0.0200 -0.1040 0.2702 0.051 Uiso d . 1 . H 0
H2 -0.3797 0.0279 -0.0154 0.051 Uiso d . 1 . H 0
H4 0.2761 -0.0379 0.4423 0.051 Uiso d . 1 . H 0
H5 0.3049 0.2106 0.4562 0.051 Uiso d . 1 . H 0
H7 -0.2514 -0.0986 0.0830 0.051 Uiso d . 1 . H 0
H8 -0.2343 0.1475 0.0809 0.051 Uiso d . 1 . H 0
H10 0.4296 0.0816 0.5447 0.051 Uiso d . 1 . H 0
OW1 -0.0545(3) 0.2796(2) 0.5565(4) 0.039(2) Uiso d . 1 . O 2
OW2 0.1435(5) 0.2862(2) -0.0136(7) 0.118(2) Uiso d . 1 . O 2

loop_
_atom_type_symbol
_atom_type_description
_atom_type_scat_dispersion_real
_atom_type_scat_dispersion_imag
_atom_type_scat_source
O O 0.0492 0.0322 'International Tables Vol C Tables 4.2.6.8 and 6.1.1.4'
N N 0.0311 0.0180 'International Tables Vol C Tables 4.2.6.8 and 6.1.1.4'
C C 0.0181 0.0091 'International Tables Vol C Tables 4.2.6.8 and 6.1.1.4'
H H 0.0000 0.0000 'International Tables Vol C Tables 4.2.6.8 and 6.1.1.4'

loop_
_geom_angle_atom_site_label_1
_geom_angle_atom_site_label_2
_geom_angle_atom_site_label_3
_geom_angle
_geom_angle_publ_flag
C3 N11 O6 119.4(5) yes
C5 N11 O6 123.0(7) yes
C3 N11 C5 117.6(7) yes
N11 C5 C10 123.1(8) ?
C5 C10 C4 119.6(6) ?
C10 C4 C9 117.6(6) ?
C4 C9 C3 123.2(6) ?
C9 C1 C7 120.5(6) ?
C1 C7 C2 121.7(5) ?
C7 C2 C8 119.8(5) ?
C2 C8 C3 121.3(6) ?
C8 C3 C9 117.6(6) ?
C3 C9 C1 118.6(4) ?
C9 C1 H1 119 ?
C7 C1 H1 120 ?
C7 C2 H2 121 ?
C8 C2 H2 118 ?
C9 C4 H4 123 ?
C10 C4 H4 119 ?
N11 C5 H5 119 ?
C10 C5 H5 118 ?
C1 C7 H7 119 ?
C2 C7 H7 120 ?
C2 C8 H8 119 ?
C3 C8 H8 120 ?
C4 C10 H10 120 ?
C5 C10 H10 121 ?

loop_
_geom_bond_atom_site_label_1
_geom_bond_atom_site_label_2
_geom_bond_site_symmetry_2
_geom_bond_distance
_geom_bond_publ_flag
O6 N11 . 1.269(7) yes
N11 C3 . 1.431(7) yes
N11 C5 . 1.330(10) yes
O6 OW1 . 2.601(7) yes
O6 OW2 . 2.705(8) yes
OW1 OW2 1_556 2.660(9) yes
OW1 OW2 4_455 2.875(9) yes
C1 C7 . 1.346(9) ?
C1 C9 . 1.445(8) ?
C2 C7 . 1.354(7) ?
C2 C8 . 1.399(7) ?
C3 C8 . 1.403(9) ?
C4 C9 . 1.338(7) ?
C4 C10 . 1.412(8) ?
C5 C10 . 1.420(10) ?
C1 H1 . 0.92 ?
C2 H2 . 0.94 ?
C8 H8 . 0.92 ?
C4 H4 . 0.92 ?
C10 H10 . 0.93 ?
C5 H5 . 0.94 ?
C7 H7 . 0.94 ?
